data_1557061
loop_
_publ_author_name
'B\"urger, Marcel'
'Loch, Maximilian N.'
'Jones, Peter G.'
'Werz, Daniel B.'

_publ_section_title
;
 From 1,2-difunctionalisation to cyanide-transfer cascades -- Pd-catalysed
 cyanosulfenylation of internal (oligo)alkynes
;
_journal_issue 7
_journal_name_full 'Chemical Science'
_journal_page_first 1912
_journal_page_last 1917
_journal_paper_doi 10.1039/C9SC04569D
_journal_volume 11
_journal_year 2020
_chemical_formula_sum 'C17 H13 N O S'
_chemical_formula_weight 279.34
_space_group_crystal_system monoclinic
_space_group_IT_number 15
_space_group_name_Hall '-C 2yc'
_space_group_name_H-M_alt 'C 1 2/c 1'
_atom_sites_solution_hydrogens geom
_audit_creation_method SHELXL-2017/1
_audit_update_record
;
2019-12-03 deposited with the CCDC.	2020-01-16 downloaded from the CCDC.
;
_cell_angle_alpha 90
_cell_angle_beta 120.205(5)
_cell_angle_gamma 90
_cell_formula_units_Z 8
_cell_length_a 20.6204(8)
_cell_length_b 9.4103(3)
_cell_length_c 16.7239(6)
_cell_measurement_reflns_used 46029
_cell_measurement_temperature 100(2)
_cell_measurement_theta_max 36.1180
_cell_measurement_theta_min 2.7870
_cell_volume 2804.6(2)
_computing_cell_refinement 'CrysAlisPro 1.171.40.61a (Rigaku OD, 2019)'
_computing_data_collection 'CrysAlisPro 1.171.40.61a (Rigaku OD, 2019)'
_computing_data_reduction 'CrysAlisPro 1.171.40.61a (Rigaku OD, 2019)'
_computing_molecular_graphics 'Siemens XP'
_computing_publication_material SHELXL-2017
_computing_structure_refinement 'SHELXL-2017/1 (Sheldrick, 2017)'
_computing_structure_solution SHELXS
_diffrn_ambient_temperature 100(2)
_diffrn_detector_area_resol_mean 10.0000
_diffrn_measured_fraction_theta_full 0.990
_diffrn_measured_fraction_theta_max 0.940
_diffrn_measurement_device_type 'XtaLAB Synergy, Single source at offset/far, Hy'
_diffrn_measurement_method '\w scans'
_diffrn_radiation_type MoK\a
_diffrn_radiation_wavelength 0.71073
_diffrn_reflns_av_R_equivalents 0.0314
_diffrn_reflns_av_unetI/netI 0.0158
_diffrn_reflns_Laue_measured_fraction_full 0.990
_diffrn_reflns_Laue_measured_fraction_max 0.940
_diffrn_reflns_limit_h_max 33
_diffrn_reflns_limit_h_min -33
_diffrn_reflns_limit_k_max 15
_diffrn_reflns_limit_k_min -15
_diffrn_reflns_limit_l_max 24
_diffrn_reflns_limit_l_min -27
_diffrn_reflns_number 70418
_diffrn_reflns_point_group_measured_fraction_full 0.990
_diffrn_reflns_point_group_measured_fraction_max 0.940
_diffrn_reflns_theta_full 35.000
_diffrn_reflns_theta_max 36.042
_diffrn_reflns_theta_min 2.521
_diffrn_source 'micro-focus sealed X-ray tube'
_exptl_absorpt_coefficient_mu 0.225
_exptl_absorpt_correction_T_max 1.00000
_exptl_absorpt_correction_T_min 0.79046
_exptl_absorpt_correction_type multi-scan
_exptl_absorpt_process_details
;
CrysAlisPro 1.171.40.61a (Rigaku Oxford Diffraction, 2019)
Empirical absorption correction using spherical harmonics,
 implemented in SCALE3 ABSPACK scaling algorithm.
;
_exptl_crystal_colour colourless
_exptl_crystal_density_diffrn 1.323
_exptl_crystal_description block
_exptl_crystal_F_000 1168
_exptl_crystal_size_max 0.25
_exptl_crystal_size_mid 0.2
_exptl_crystal_size_min 0.2
_refine_diff_density_max 0.528
_refine_diff_density_min -0.259
_refine_diff_density_rms 0.054
_refine_ls_extinction_method none
_refine_ls_goodness_of_fit_ref 1.064
_refine_ls_hydrogen_treatment constr
_refine_ls_matrix_type full
_refine_ls_number_parameters 182
_refine_ls_number_reflns 6266
_refine_ls_number_restraints 0
_refine_ls_restrained_S_all 1.064
_refine_ls_R_factor_all 0.0358
_refine_ls_R_factor_gt 0.0309
_refine_ls_shift/su_max 0.001
_refine_ls_shift/su_mean 0.000
_refine_ls_structure_factor_coef Fsqd
_refine_ls_weighting_details 'w=1/[\s^2^(Fo^2^)+(0.0522P)^2^+1.1797P] where P=(Fo^2^+2Fc^2^)/3'
_refine_ls_weighting_scheme calc
_refine_ls_wR_factor_gt 0.0897
_refine_ls_wR_factor_ref 0.0925
_reflns_Friedel_coverage 0.000
_reflns_number_gt 5527
_reflns_number_total 6266
_reflns_threshold_expression 'I > 2\s(I)'
_cod_data_source_file c9sc04569d3.cif
_cod_data_source_block buerg8
_cod_depositor_comments
;Adding full bibliography for 1557060--1557069.cif.

 Adding full bibliography for 1557060--1557069.cif.
;
_cod_original_sg_symbol_H-M 'C 2/c'
_cod_database_code 1557061
_shelx_shelxl_version_number 2017/1
_shelx_space_group_comment
;
The symmetry employed for this shelxl refinement is uniquely defined
by the following loop, which should always be used as a source of
symmetry information in preference to the above space-group names.
They are only intended as comments.
;
_shelx_estimated_absorpt_t_min 0.946
_shelx_estimated_absorpt_t_max 0.956

loop_
_space_group_symop_operation_xyz
'x, y, z'
'-x, y, -z+1/2'
'x+1/2, y+1/2, z'
'-x+1/2, y+1/2, -z+1/2'
'-x, -y, -z'
'x, -y, z-1/2'
'-x+1/2, -y+1/2, -z'
'x+1/2, -y+1/2, z-1/2'

loop_
_atom_site_label
_atom_site_type_symbol
_atom_site_fract_x
_atom_site_fract_y
_atom_site_fract_z
_atom_site_U_iso_or_equiv
_atom_site_adp_type
_atom_site_occupancy
_atom_site_site_symmetry_order
_atom_site_calc_flag
_atom_site_refinement_flags_posn
_atom_site_refinement_flags_adp
S1 S 0.24782(2) 0.58911(2) 0.07112(2) 0.01602(5) Uani 1 1 d . .
O1 O 0.31939(3) 0.31295(5) 0.06662(3) 0.01413(9) Uani 1 1 d . .
C1 C 0.34204(3) 0.55990(7) 0.10185(4) 0.01255(10) Uani 1 1 d . .
C2 C 0.38885(4) 0.67811(7) 0.12285(5) 0.01463(11) Uani 1 1 d . .
H2 H 0.370869 0.769939 0.125474 0.018 Uiso 1 1 calc R U
C3 C 0.46183(4) 0.66149(8) 0.13993(5) 0.01657(12) Uani 1 1 d . .
H3 H 0.493088 0.742390 0.152604 0.020 Uiso 1 1 calc R U
C4 C 0.48921(4) 0.52677(8) 0.13853(5) 0.01737(12) Uani 1 1 d . .
H4 H 0.539468 0.515594 0.151850 0.021 Uiso 1 1 calc R U
C5 C 0.44283(4) 0.40841(7) 0.11759(5) 0.01543(11) Uani 1 1 d . .
H5 H 0.461494 0.316376 0.116952 0.019 Uiso 1 1 calc R U
C6 C 0.36904(4) 0.42528(7) 0.09757(4) 0.01232(10) Uani 1 1 d . .
C7 C 0.33032(4) 0.20959(7) 0.13541(5) 0.01460(11) Uani 1 1 d . .
H7A H 0.377904 0.158220 0.155050 0.018 Uiso 1 1 calc R U
H7B H 0.288978 0.139402 0.107754 0.018 Uiso 1 1 calc R U
C8 C 0.33285(3) 0.27527(7) 0.21928(4) 0.01218(10) Uani 1 1 d . .
C9 C 0.38392(4) 0.22213(7) 0.30696(5) 0.01536(11) Uani 1 1 d . .
H9 H 0.416386 0.146385 0.312481 0.018 Uiso 1 1 calc R U
C10 C 0.38791(4) 0.27847(8) 0.38623(5) 0.01864(13) Uani 1 1 d . .
H10 H 0.422422 0.240381 0.445256 0.022 Uiso 1 1 calc R U
C11 C 0.34137(5) 0.39051(8) 0.37895(5) 0.01953(13) Uani 1 1 d . .
H11 H 0.344356 0.430009 0.432983 0.023 Uiso 1 1 calc R U
C12 C 0.29027(4) 0.44469(8) 0.29202(5) 0.01653(12) Uani 1 1 d . .
H12 H 0.258606 0.521561 0.287134 0.020 Uiso 1 1 calc R U
C13 C 0.28510(4) 0.38710(7) 0.21186(4) 0.01238(10) Uani 1 1 d . .
C14 C 0.22629(3) 0.44436(7) 0.12063(4) 0.01245(10) Uani 1 1 d . .
C15 C 0.15428(4) 0.40000(7) 0.08115(5) 0.01455(11) Uani 1 1 d . .
C16 C 0.12470(4) 0.29407(9) 0.12268(6) 0.02264(14) Uani 1 1 d . .
H16A H 0.166213 0.258652 0.181291 0.034 Uiso 1 1 calc R U
H16B H 0.101229 0.214482 0.079790 0.034 Uiso 1 1 calc R U
H16C H 0.087437 0.340250 0.133946 0.034 Uiso 1 1 calc R U
C17 C 0.09820(4) 0.45629(7) -0.00682(5) 0.01661(12) Uani 1 1 d . .
N1 N 0.04970(4) 0.49370(7) -0.07760(5) 0.02254(13) Uani 1 1 d . .

loop_
_atom_site_aniso_label
_atom_site_aniso_U_11
_atom_site_aniso_U_22
_atom_site_aniso_U_33
_atom_site_aniso_U_23
_atom_site_aniso_U_13
_atom_site_aniso_U_12
S1 0.01087(7) 0.01605(8) 0.02081(9) 0.00659(5) 0.00774(6) 0.00236(5)
O1 0.01419(19) 0.0146(2) 0.01240(19) -0.00095(15) 0.00577(16) -0.00311(16)
C1 0.0107(2) 0.0148(2) 0.0121(2) 0.00181(19) 0.00571(19) 0.00013(19)
C2 0.0139(2) 0.0143(3) 0.0157(3) 0.0021(2) 0.0075(2) -0.0006(2)
C3 0.0137(3) 0.0175(3) 0.0185(3) 0.0018(2) 0.0082(2) -0.0026(2)
C4 0.0124(2) 0.0205(3) 0.0201(3) 0.0009(2) 0.0089(2) -0.0007(2)
C5 0.0131(3) 0.0175(3) 0.0169(3) -0.0001(2) 0.0084(2) 0.0007(2)
C6 0.0118(2) 0.0146(2) 0.0110(2) -0.00016(18) 0.00600(19) -0.00093(19)
C7 0.0173(3) 0.0121(2) 0.0153(3) -0.00020(19) 0.0089(2) 0.0002(2)
C8 0.0118(2) 0.0115(2) 0.0131(2) 0.00017(18) 0.00625(19) -0.00098(18)
C9 0.0141(2) 0.0139(3) 0.0155(3) 0.0025(2) 0.0056(2) -0.0010(2)
C10 0.0200(3) 0.0200(3) 0.0134(3) 0.0025(2) 0.0065(2) -0.0037(2)
C11 0.0243(3) 0.0224(3) 0.0144(3) -0.0015(2) 0.0115(2) -0.0039(3)
C12 0.0193(3) 0.0172(3) 0.0169(3) -0.0014(2) 0.0119(2) -0.0006(2)
C13 0.0120(2) 0.0129(2) 0.0133(2) 0.00041(19) 0.0071(2) -0.00037(19)
C14 0.0113(2) 0.0124(2) 0.0150(2) 0.00042(19) 0.0076(2) 0.00091(19)
C15 0.0118(2) 0.0137(3) 0.0185(3) 0.0001(2) 0.0079(2) 0.00059(19)
C16 0.0175(3) 0.0207(3) 0.0310(4) 0.0048(3) 0.0132(3) -0.0029(2)
C17 0.0126(2) 0.0136(3) 0.0222(3) -0.0024(2) 0.0078(2) -0.0006(2)
N1 0.0164(3) 0.0188(3) 0.0253(3) -0.0008(2) 0.0052(2) 0.0005(2)

loop_
_atom_type_symbol
_atom_type_description
_atom_type_scat_dispersion_real
_atom_type_scat_dispersion_imag
_atom_type_scat_source
C C 0.0033 0.0016 'International Tables Vol C Tables 4.2.6.8 and 6.1.1.4'
H H 0.0000 0.0000 'International Tables Vol C Tables 4.2.6.8 and 6.1.1.4'
N N 0.0061 0.0033 'International Tables Vol C Tables 4.2.6.8 and 6.1.1.4'
O O 0.0106 0.0060 'International Tables Vol C Tables 4.2.6.8 and 6.1.1.4'
S S 0.1246 0.1234 'International Tables Vol C Tables 4.2.6.8 and 6.1.1.4'

loop_
_geom_angle_atom_site_label_1
_geom_angle_atom_site_label_2
_geom_angle_atom_site_label_3
_geom_angle
C14 S1 C1 104.10(3)
C6 O1 C7 115.55(5)
C2 C1 C6 119.42(6)
C2 C1 S1 118.02(5)
C6 C1 S1 122.29(5)
C3 C2 C1 120.07(6)
C2 C3 C4 120.28(6)
C3 C4 C5 119.94(6)
C6 C5 C4 119.88(6)
O1 C6 C5 121.20(6)
O1 C6 C1 118.28(6)
C5 C6 C1 120.34(6)
O1 C7 C8 112.67(5)
C9 C8 C13 119.05(6)
C9 C8 C7 118.93(6)
C13 C8 C7 122.02(6)
C10 C9 C8 121.01(6)
C11 C10 C9 119.91(6)
C10 C11 C12 119.70(7)
C11 C12 C13 120.72(7)
C12 C13 C8 119.59(6)
C12 C13 C14 118.07(6)
C8 C13 C14 122.30(6)
C15 C14 C13 121.04(6)
C15 C14 S1 118.90(5)
C13 C14 S1 119.47(5)
C14 C15 C17 120.38(6)
C14 C15 C16 125.33(6)
C17 C15 C16 114.27(6)
N1 C17 C15 174.96(8)

loop_
_geom_bond_atom_site_label_1
_geom_bond_atom_site_label_2
_geom_bond_distance
S1 C14 1.7631(7)
S1 C1 1.7634(6)
O1 C6 1.3784(8)
O1 C7 1.4352(8)
C1 C2 1.3969(9)
C1 C6 1.4000(9)
C2 C3 1.3920(9)
C3 C4 1.3928(10)
C4 C5 1.3931(10)
C5 C6 1.3929(9)
C7 C8 1.5094(9)
C8 C9 1.3984(9)
C8 C13 1.4034(9)
C9 C10 1.3912(10)
C10 C11 1.3893(11)
C11 C12 1.3937(10)
C12 C13 1.3995(9)
C13 C14 1.4923(9)
C14 C15 1.3523(9)
C15 C17 1.4389(10)
C15 C16 1.5080(10)
C17 N1 1.1551(10)

loop_
_geom_torsion_atom_site_label_1
_geom_torsion_atom_site_label_2
_geom_torsion_atom_site_label_3
_geom_torsion_atom_site_label_4
_geom_torsion
C14 S1 C1 C2 -143.49(5)
C14 S1 C1 C6 42.48(6)
C6 C1 C2 C3 -0.43(10)
S1 C1 C2 C3 -174.64(5)
C1 C2 C3 C4 -1.64(10)
C2 C3 C4 C5 1.68(11)
C3 C4 C5 C6 0.37(11)
C7 O1 C6 C5 74.58(8)
C7 O1 C6 C1 -110.18(7)
C4 C5 C6 O1 172.69(6)
C4 C5 C6 C1 -2.46(10)
C2 C1 C6 O1 -172.80(6)
S1 C1 C6 O1 1.15(8)
C2 C1 C6 C5 2.48(9)
S1 C1 C6 C5 176.43(5)
C6 O1 C7 C8 52.99(7)
O1 C7 C8 C9 -141.07(6)
O1 C7 C8 C13 39.50(8)
C13 C8 C9 C10 -0.05(10)
C7 C8 C9 C10 -179.49(6)
C8 C9 C10 C11 -0.86(10)
C9 C10 C11 C12 0.76(11)
C10 C11 C12 C13 0.25(11)
C11 C12 C13 C8 -1.16(10)
C11 C12 C13 C14 176.58(6)
C9 C8 C13 C12 1.05(9)
C7 C8 C13 C12 -179.53(6)
C9 C8 C13 C14 -176.59(6)
C7 C8 C13 C14 2.83(9)
C12 C13 C14 C15 -80.90(8)
C8 C13 C14 C15 96.78(8)
C12 C13 C14 S1 90.25(7)
C8 C13 C14 S1 -92.07(7)
C1 S1 C14 C15 -152.72(5)
C1 S1 C14 C13 35.94(6)
C13 C14 C15 C17 179.96(6)
S1 C14 C15 C17 8.76(9)
C13 C14 C15 C16 1.23(11)
S1 C14 C15 C16 -169.97(6)
